data_4319652
loop_
_publ_author_name
'Masaki Kawano'
'Jeffrey W. Bacon'
'Charles F. Campana'
'Brian E. Winger'
'James D. Dudek'
'Scott A. Sirchio'
'Sabrina L. Scruggs'
'Urs Geiser'
'Lawrence F. Dahl'

_publ_section_title
;
 High-Nuclearity Close-Packed Palladium-Nickel Carbonyl Phosphine
 Clusters: Heteropalladium [Pd16Ni4(CO)22(PPh3)4]2- and
 [Pd33Ni9(CO)41(PPh3)6]4- Containing Pseudo-Tdccp Pd16Ni4 and Pseudo-D3
 hhcp Pd33Ni9 Cores
;
_journal_name_full 'Inorganic Chemistry'
_journal_page_first 2554
_journal_page_last 2569
_journal_paper_doi 10.1021/ic000979p
_journal_volume 40
_journal_year 2001
_chemical_formula_moiety '[Pd12(CO)12(PPh3)6]_2(Me2CO)'
_chemical_formula_sum 'C126 H102 O14 P6 Pd12'
_chemical_formula_weight 3302.70
_chemical_name_systematic
; 
 ? 
;
_space_group_IT_number 14
_symmetry_cell_setting monoclinic
_symmetry_space_group_name_Hall '-P 2yn'
_symmetry_space_group_name_H-M 'P 1 21/n 1'
_atom_sites_solution_hydrogens geom
_atom_sites_solution_primary direct
_atom_sites_solution_secondary difmap
_audit_creation_method SHELXL
_cell_angle_alpha 90.00
_cell_angle_beta 109.863(1)
_cell_angle_gamma 90.00
_cell_formula_units_Z 2
_cell_length_a 14.1712(1)
_cell_length_b 23.8035(2)
_cell_length_c 18.8776(1)
_cell_measurement_reflns_used 8118
_cell_measurement_temperature 133(2)
_cell_measurement_theta_max 12.5
_cell_measurement_theta_min 2.0
_cell_volume 5989.03(8)
_computing_cell_refinement 'Siemens SAINT'
_computing_data_collection 'Siemens SMART'
_computing_data_reduction 'Siemens SAINT & SADABS '
_computing_molecular_graphics 'Siemens XP'
_computing_publication_material 'Siemens SHELXTL'
_computing_structure_refinement 'SHELXL-93 (Sheldrick, 1993)'
_computing_structure_solution 'SHELXS-86 (Sheldrick, 1990)'
_diffrn_ambient_temperature 133(2)
_diffrn_measurement_device 'Siemens P4-CCD'
_diffrn_measurement_method 'phi scans'
_diffrn_radiation_monochromator graphite
_diffrn_radiation_source 'sealed tube'
_diffrn_radiation_type MoK\a
_diffrn_radiation_wavelength 0.71073
_diffrn_reflns_av_R_equivalents 0.0968
_diffrn_reflns_av_sigmaI/netI 0.1064
_diffrn_reflns_limit_h_max 17
_diffrn_reflns_limit_h_min -16
_diffrn_reflns_limit_k_max 29
_diffrn_reflns_limit_k_min -27
_diffrn_reflns_limit_l_max 22
_diffrn_reflns_limit_l_min -22
_diffrn_reflns_number 39088
_diffrn_reflns_theta_max 25.92
_diffrn_reflns_theta_min 1.43
_diffrn_standards_decay_% none
_exptl_absorpt_coefficient_mu 1.895
_exptl_absorpt_correction_T_max 0.801
_exptl_absorpt_correction_T_min 0.450
_exptl_absorpt_correction_type empirical
_exptl_crystal_colour black
_exptl_crystal_density_diffrn 1.831
_exptl_crystal_description block
_exptl_crystal_F_000 3224
_exptl_crystal_size_max 0.20
_exptl_crystal_size_mid 0.20
_exptl_crystal_size_min 0.20
_refine_diff_density_max 1.085
_refine_diff_density_min -1.428
_refine_diff_density_rms 0.175
_refine_ls_extinction_method none
_refine_ls_goodness_of_fit_all 0.936
_refine_ls_goodness_of_fit_obs 1.070
_refine_ls_hydrogen_treatment riding
_refine_ls_matrix_type full
_refine_ls_number_parameters 884
_refine_ls_number_reflns 10652
_refine_ls_number_restraints 528
_refine_ls_restrained_S_all 0.915
_refine_ls_restrained_S_obs 1.029
_refine_ls_R_factor_all 0.0864
_refine_ls_R_factor_obs 0.0499
_refine_ls_shift/esd_max 0.004
_refine_ls_shift/esd_mean 0.000
_refine_ls_structure_factor_coef Fsqd
_refine_ls_weighting_details 'w=1/[\s^2^(Fo^2^)+(0.0343P)^2^+0.0000P] where P=(Fo^2^+2Fc^2^)/3'
_refine_ls_weighting_scheme calc
_refine_ls_wR_factor_all 0.1046
_refine_ls_wR_factor_obs 0.0948
_reflns_number_observed 7017
_reflns_number_total 10654
_reflns_observed_criterion >2sigma(I)
_cod_data_source_file ic000979p_3.cif
_cod_data_source_block dahl48s(Pd12)
_cod_depositor_comments
;
The following automatic conversions were performed:

'_symmetry_cell_setting' value 'Monoclinic' changed to 'monoclinic'
according to the built-in table from CIF Core dictionary named
'cif_core.dic' version 2.4.1 from 2010-06-29.

Automatic conversion script
Id: cif_fix_values 1646 2011-03-28 12:23:43Z adriana 

The following automatic conversions were performed:

'_refine_ls_weighting_scheme' value 'calc
w=1/[\s^2^(Fo^2^)+(0.0343P)^2^+0.0000P] where P=(Fo^2^+2Fc^2^)/3' was
changed to 'calc'. New tag '_refine_ls_weighting_details' was
created. The value of the new tag was set to
'w=1/[\s^2^(Fo^2^)+(0.0343P)^2^+0.0000P] where P=(Fo^2^+2Fc^2^)/3'.

Automatic conversion script
Id: cif_fix_values 3143 2015-03-26 13:38:13Z robertas 
;
_cod_original_cell_volume 5989.03(7)
_cod_database_code 4319652

loop_
_symmetry_equiv_pos_as_xyz
'x, y, z'
'-x+1/2, y+1/2, -z+1/2'
'-x, -y, -z'
'x-1/2, -y-1/2, z-1/2'

loop_
_atom_site_aniso_label
_atom_site_aniso_U_11
_atom_site_aniso_U_22
_atom_site_aniso_U_33
_atom_site_aniso_U_23
_atom_site_aniso_U_13
_atom_site_aniso_U_12
Pd1 0.0284(3) 0.0207(3) 0.0326(3) 0.0032(2) 0.0010(3) -0.0006(3)
Pd2 0.0290(3) 0.0201(3) 0.0244(3) 0.0019(2) 0.0009(2) -0.0008(3)
Pd3 0.0294(4) 0.0221(3) 0.0285(3) 0.0040(2) -0.0005(3) -0.0003(3)
Pd4 0.0265(3) 0.0245(3) 0.0280(3) 0.0011(2) 0.0011(2) -0.0007(3)
Pd5 0.0276(4) 0.0212(3) 0.0357(3) 0.0050(2) -0.0017(3) -0.0025(3)
Pd6 0.0302(4) 0.0279(3) 0.0285(3) -0.0025(2) 0.0038(3) -0.0026(3)
C1 0.037(5) 0.016(4) 0.041(4) 0.006(3) 0.002(4) 0.002(4)
O1 0.033(3) 0.028(3) 0.048(3) -0.004(2) -0.001(3) -0.003(3)
C2 0.032(5) 0.028(4) 0.038(4) 0.000(3) 0.009(4) 0.000(4)
O2 0.026(3) 0.030(3) 0.037(3) 0.002(2) -0.003(2) -0.001(2)
C3 0.044(6) 0.031(4) 0.034(4) 0.011(4) 0.008(4) -0.005(4)
O3 0.033(3) 0.053(4) 0.031(3) 0.002(3) -0.002(3) -0.006(3)
C4 0.027(5) 0.032(4) 0.054(5) -0.003(4) 0.005(4) 0.000(4)
O4 0.043(4) 0.057(4) 0.069(4) -0.032(3) -0.016(3) 0.007(3)
C5 0.029(5) 0.023(4) 0.046(5) 0.009(4) 0.003(4) -0.003(4)
O5 0.033(3) 0.043(3) 0.054(4) 0.027(3) -0.011(3) -0.002(3)
C6 0.032(5) 0.029(4) 0.031(4) 0.003(3) 0.000(4) -0.002(4)
O6 0.034(4) 0.045(3) 0.054(4) 0.017(3) 0.014(3) -0.002(3)
P1 0.0303(12) 0.0257(10) 0.0251(10) 0.0001(8) 0.0014(9) -0.0002(9)
C111 0.031(5) 0.029(4) 0.026(4) 0.002(3) 0.003(3) 0.004(4)
C112 0.030(5) 0.057(6) 0.072(6) 0.025(5) 0.019(5) 0.013(5)
C113 0.060(7) 0.042(5) 0.089(7) 0.028(5) 0.043(6) 0.015(5)
C114 0.050(6) 0.040(5) 0.045(5) -0.004(4) 0.020(4) -0.007(4)
C115 0.047(6) 0.051(6) 0.067(6) 0.020(5) 0.025(5) 0.015(5)
C116 0.047(6) 0.037(5) 0.062(6) 0.013(4) 0.029(5) 0.004(4)
C121 0.037(5) 0.034(4) 0.026(4) -0.002(3) -0.009(4) -0.003(4)
C122 0.090(9) 0.092(8) 0.049(6) -0.048(6) 0.014(6) -0.025(7)
C123 0.086(10) 0.144(12) 0.082(8) -0.072(8) 0.033(7) -0.033(9)
C124 0.062(8) 0.067(8) 0.092(9) -0.035(7) -0.019(7) 0.004(6)
C125 0.045(6) 0.039(5) 0.059(6) 0.014(5) -0.029(5) -0.002(5)
C126 0.054(6) 0.024(4) 0.048(5) 0.001(4) -0.006(4) -0.002(4)
C131 0.023(4) 0.027(4) 0.031(4) 0.005(3) 0.003(3) -0.002(3)
C132 0.075(7) 0.028(5) 0.043(5) 0.000(4) -0.017(5) -0.003(5)
C133 0.085(8) 0.029(5) 0.047(5) 0.017(4) -0.025(5) -0.008(5)
C134 0.037(5) 0.062(6) 0.034(5) 0.014(4) -0.005(4) -0.018(5)
C135 0.048(6) 0.050(5) 0.029(4) -0.003(4) -0.004(4) 0.011(4)
C136 0.051(6) 0.041(5) 0.026(4) 0.003(4) 0.000(4) 0.019(4)
P2 0.0354(13) 0.0226(10) 0.0334(11) 0.0054(8) 0.0006(9) -0.0029(9)
C211 0.030(5) 0.025(4) 0.032(4) 0.000(3) 0.007(4) -0.003(3)
C212 0.053(6) 0.027(4) 0.044(5) -0.002(4) -0.023(4) 0.007(4)
C213 0.056(6) 0.038(5) 0.050(5) -0.001(4) -0.017(5) 0.015(5)
C214 0.047(6) 0.036(5) 0.046(5) -0.019(4) 0.001(4) -0.002(4)
C215 0.108(9) 0.033(5) 0.040(5) -0.001(4) 0.009(5) 0.015(5)
C216 0.084(8) 0.031(5) 0.046(5) 0.000(4) 0.007(5) 0.007(5)
C221 0.045(6) 0.022(4) 0.036(4) -0.002(3) -0.004(4) -0.010(4)
C222 0.050(7) 0.051(6) 0.080(7) 0.028(5) 0.009(6) 0.010(5)
C223 0.072(8) 0.050(6) 0.082(8) 0.028(6) -0.005(6) 0.020(6)
C224 0.096(9) 0.040(6) 0.042(6) 0.011(4) -0.032(6) -0.014(6)
C225 0.120(11) 0.073(8) 0.023(5) 0.005(5) -0.004(6) -0.017(8)
C226 0.071(7) 0.055(6) 0.025(4) 0.003(4) 0.001(4) -0.005(5)
C231 0.049(5) 0.025(4) 0.038(4) 0.003(3) 0.016(4) -0.001(4)
C232 0.048(6) 0.038(5) 0.100(8) -0.032(5) 0.027(6) -0.010(5)
C233 0.054(7) 0.050(6) 0.133(10) -0.028(6) 0.056(7) -0.024(5)
C234 0.065(7) 0.051(6) 0.082(7) -0.010(5) 0.044(6) -0.012(5)
C235 0.091(8) 0.044(5) 0.056(6) -0.011(4) 0.043(6) -0.016(5)
C236 0.071(7) 0.034(5) 0.034(4) -0.005(4) 0.026(5) -0.018(4)
P3 0.039(6) 0.029(6) 0.020(5) -0.003(4) 0.004(4) -0.003(4)
C311 0.042(12) 0.024(6) 0.016(7) -0.003(6) 0.005(9) -0.005(7)
C312 0.032(12) 0.024(7) 0.025(7) -0.005(6) -0.003(8) -0.013(8)
C313 0.040(15) 0.021(8) 0.041(7) -0.003(7) 0.013(10) -0.023(9)
C314 0.038(10) 0.033(7) 0.040(7) 0.007(6) 0.000(8) -0.012(8)
C315 0.050(10) 0.039(7) 0.030(7) 0.010(5) 0.012(7) 0.008(8)
C316 0.054(10) 0.036(7) 0.018(6) 0.004(5) 0.006(7) 0.006(8)
C321 0.041(7) 0.023(9) 0.008(11) 0.005(6) -0.006(8) -0.001(7)
C322 0.056(8) 0.020(7) 0.032(8) 0.001(5) 0.000(6) 0.002(6)
C323 0.087(11) 0.016(8) 0.043(9) -0.009(6) -0.014(8) -0.005(7)
C324 0.054(10) 0.046(11) 0.015(10) 0.010(7) -0.006(9) -0.032(8)
C325 0.042(8) 0.055(10) 0.046(9) 0.005(8) -0.006(7) -0.010(8)
C326 0.046(7) 0.040(9) 0.022(7) -0.008(6) -0.004(6) 0.006(7)
C331 0.039(7) 0.049(12) 0.013(10) 0.003(8) 0.002(6) 0.012(9)
C332 0.035(9) 0.049(9) 0.033(8) 0.007(7) 0.007(7) 0.013(7)
C333 0.037(9) 0.050(9) 0.064(11) 0.009(8) 0.022(8) 0.005(7)
C334 0.035(10) 0.050(10) 0.060(11) -0.006(9) 0.004(8) 0.018(8)
C335 0.063(16) 0.029(12) 0.054(15) 0.003(11) 0.004(11) 0.014(10)
C336 0.055(12) 0.037(10) 0.023(10) -0.007(8) 0.004(8) 0.006(8)
P3' 0.027(4) 0.029(6) 0.033(8) -0.004(4) 0.015(4) -0.007(4)
C31A 0.056(14) 0.029(7) 0.013(10) 0.001(7) 0.000(9) -0.005(6)
C31B 0.050(16) 0.029(9) 0.032(11) 0.002(9) 0.011(10) -0.011(9)
C31C 0.033(14) 0.025(9) 0.060(12) -0.001(10) 0.001(10) -0.014(9)
C31D 0.045(13) 0.038(8) 0.072(13) 0.023(9) 0.010(10) -0.015(8)
C31E 0.073(14) 0.048(9) 0.067(12) 0.012(9) 0.032(10) -0.014(9)
C31F 0.061(12) 0.041(8) 0.033(9) 0.011(7) 0.014(8) 0.002(8)
C32A 0.041(8) 0.030(11) 0.022(10) -0.011(8) 0.011(8) 0.000(7)
C32B 0.036(9) 0.034(8) 0.028(7) -0.006(6) 0.012(6) -0.002(6)
C32C 0.047(10) 0.042(9) 0.028(8) -0.002(6) 0.006(7) -0.009(7)
C32D 0.034(12) 0.049(12) 0.042(14) 0.001(10) 0.000(10) -0.009(8)
C32E 0.042(10) 0.048(9) 0.035(8) 0.004(7) -0.002(7) -0.005(8)
C32F 0.055(11) 0.036(9) 0.037(8) -0.005(6) -0.002(7) -0.015(8)
C33A 0.047(10) 0.035(12) 0.018(9) 0.016(9) 0.006(7) 0.010(10)
C33B 0.060(10) 0.044(10) 0.027(7) -0.002(7) 0.012(7) 0.013(8)
C33C 0.064(12) 0.050(11) 0.051(9) -0.002(8) 0.022(8) 0.012(9)
C33D 0.053(12) 0.040(11) 0.055(11) -0.005(10) 0.024(9) 0.011(9)
C33E 0.046(14) 0.044(13) 0.056(10) -0.024(11) 0.002(10) 0.013(11)
C33F 0.049(12) 0.041(12) 0.030(9) -0.008(9) 0.002(8) 0.019(9)
O1S 0.102(7) 0.089(6) 0.114(7) 0.031(5) -0.002(5) 0.002(5)
C11S 0.150(15) 0.139(14) 0.178(16) -0.069(12) -0.035(12) 0.063(12)
C12S 0.096(10) 0.045(7) 0.092(9) 0.019(6) -0.039(7) -0.007(7)
C13S 0.228(20) 0.300(24) 0.057(9) 0.049(12) 0.002(11) -0.148(18)

loop_
_atom_site_label
_atom_site_type_symbol
_atom_site_fract_x
_atom_site_fract_y
_atom_site_fract_z
_atom_site_U_iso_or_equiv
_atom_site_thermal_displace_type
_atom_site_occupancy
_atom_site_calc_flag
_atom_site_refinement_flags
_atom_site_disorder_group
Pd1 Pd 1.55726(4) -0.43155(2) 1.58033(3) 0.02964(15) Uani 1 d . .
Pd2 Pd 1.60974(4) -0.54301(2) 1.59252(3) 0.02660(14) Uani 1 d . .
Pd3 Pd 1.61386(4) -0.47915(2) 1.46779(3) 0.02933(15) Uani 1 d . .
Pd4 Pd 1.63956(4) -0.59713(2) 1.47025(3) 0.02840(15) Uani 1 d . .
Pd5 Pd 1.52327(4) -0.36986(2) 1.44627(3) 0.0314(2) Uani 1 d . .
Pd6 Pd 1.49856(4) -0.50125(2) 1.67824(3) 0.0305(2) Uani 1 d . .
C1 C 1.7255(6) -0.5367(3) 1.5408(4) 0.034(2) Uani 1 d . .
O1 O 1.8101(4) -0.5229(2) 1.5729(3) 0.0402(13) Uani 1 d . .
C2 C 1.6550(6) -0.3959(3) 1.5257(4) 0.033(2) Uani 1 d . .
O2 O 1.7382(4) -0.3818(2) 1.5586(3) 0.0346(12) Uani 1 d . .
C3 C 1.6426(6) -0.4805(3) 1.6845(4) 0.038(2) Uani 1 d . .
O3 O 1.7230(4) -0.4684(2) 1.7238(3) 0.0421(14) Uani 1 d . .
C4 C 1.5238(6) -0.6306(3) 1.3855(5) 0.040(2) Uani 1 d . .
O4 O 1.4935(4) -0.6609(2) 1.3361(3) 0.065(2) Uani 1 d . .
C5 C 1.3918(6) -0.3752(3) 1.3617(4) 0.035(2) Uani 1 d . .
O5 O 1.3319(4) -0.3570(2) 1.3077(3) 0.050(2) Uani 1 d . .
C6 C 1.3523(6) -0.5244(3) 1.6321(4) 0.033(2) Uani 1 d . .
O6 O 1.2764(4) -0.5342(2) 1.6409(3) 0.0446(14) Uani 1 d . .
P1 P 1.76491(15) -0.66274(8) 1.47860(10) 0.0291(5) Uani 1 d . .
C111 C 1.8710(5) -0.6341(3) 1.4560(4) 0.030(2) Uani 1 d . .
C112 C 1.8644(6) -0.5817(4) 1.4252(5) 0.053(2) Uani 1 d . .
H11A H 1.8029(6) -0.5617(4) 1.4125(5) 0.063 Uiso 1 calc R .
C113 C 1.9466(7) -0.5566(4) 1.4118(5) 0.059(3) Uani 1 d . .
H11B H 1.9406(7) -0.5197(4) 1.3915(5) 0.071 Uiso 1 calc R .
C114 C 2.0349(6) -0.5851(3) 1.4279(4) 0.044(2) Uani 1 d . .
H11C H 2.0902(6) -0.5685(3) 1.4181(4) 0.053 Uiso 1 calc R .
C115 C 2.0431(7) -0.6381(3) 1.4584(5) 0.053(2) Uani 1 d . .
H11D H 2.1047(7) -0.6580(3) 1.4702(5) 0.064 Uiso 1 calc R .
C116 C 1.9621(6) -0.6628(3) 1.4720(4) 0.046(2) Uani 1 d . .
H11E H 1.9686(6) -0.6997(3) 1.4924(4) 0.055 Uiso 1 calc R .
C121 C 1.7240(6) -0.7256(3) 1.4210(4) 0.037(2) Uani 1 d . .
C122 C 1.7704(8) -0.7457(4) 1.3730(5) 0.080(3) Uani 1 d . .
H12A H 1.8228(8) -0.7247(4) 1.3649(5) 0.096 Uiso 1 calc R .
C123 C 1.7403(9) -0.7976(5) 1.3356(6) 0.103(5) Uani 1 d . .
H12B H 1.7746(9) -0.8124(5) 1.3044(6) 0.124 Uiso 1 calc R .
C124 C 1.6610(9) -0.8266(5) 1.3446(6) 0.085(4) Uani 1 d . .
H12C H 1.6404(9) -0.8612(5) 1.3190(6) 0.102 Uiso 1 calc R .
C125 C 1.6122(7) -0.8064(4) 1.3894(5) 0.060(3) Uani 1 d . .
H12D H 1.5568(7) -0.8263(4) 1.3945(5) 0.072 Uiso 1 calc R .
C126 C 1.6436(6) -0.7562(3) 1.4283(4) 0.048(2) Uani 1 d . .
H12E H 1.6096(6) -0.7425(3) 1.4603(4) 0.058 Uiso 1 calc R .
C131 C 1.8296(5) -0.6944(3) 1.5722(4) 0.028(2) Uani 1 d . .
C132 C 1.8533(7) -0.7508(3) 1.5829(4) 0.058(3) Uani 1 d . .
H13A H 1.8346(7) -0.7757(3) 1.5410(4) 0.070 Uiso 1 calc R .
C133 C 1.9043(7) -0.7715(3) 1.6546(5) 0.065(3) Uani 1 d . .
H13B H 1.9210(7) -0.8102(3) 1.6611(5) 0.078 Uiso 1 calc R .
C134 C 1.9312(6) -0.7361(4) 1.7168(4) 0.048(2) Uani 1 d . .
H13C H 1.9645(6) -0.7506(4) 1.7658(4) 0.058 Uiso 1 calc R .
C135 C 1.9089(6) -0.6796(3) 1.7065(4) 0.047(2) Uani 1 d . .
H13D H 1.9288(6) -0.6548(3) 1.7484(4) 0.056 Uiso 1 calc R .
C136 C 1.8567(6) -0.6589(3) 1.6343(4) 0.043(2) Uani 1 d . .
H13E H 1.8398(6) -0.6201(3) 1.6277(4) 0.051 Uiso 1 calc R .
P2 P 1.5759(2) -0.27897(8) 1.42788(11) 0.0333(5) Uani 1 d . .
C211 C 1.6077(5) -0.2266(3) 1.5049(4) 0.030(2) Uani 1 d . .
C212 C 1.6604(6) -0.2442(3) 1.5773(4) 0.052(3) Uani 1 d . .
H21A H 1.6737(6) -0.2831(3) 1.5871(4) 0.062 Uiso 1 calc R .
C213 C 1.6943(6) -0.2056(3) 1.6365(5) 0.057(3) Uani 1 d . .
H21B H 1.7322(6) -0.2184(3) 1.6856(5) 0.068 Uiso 1 calc R .
C214 C 1.6734(6) -0.1493(3) 1.6240(4) 0.047(2) Uani 1 d . .
H21C H 1.6951(6) -0.1233(3) 1.6644(4) 0.056 Uiso 1 calc R .
C215 C 1.6204(8) -0.1313(3) 1.5520(5) 0.064(3) Uani 1 d . .
H21D H 1.6052(8) -0.0926(3) 1.5426(5) 0.077 Uiso 1 calc R .
C216 C 1.5891(7) -0.1700(3) 1.4928(5) 0.057(3) Uani 1 d . .
H21E H 1.5542(7) -0.1570(3) 1.4433(5) 0.069 Uiso 1 calc R .
C221 C 1.4906(6) -0.2379(3) 1.3491(4) 0.039(2) Uani 1 d . .
C222 C 1.3935(7) -0.2286(4) 1.3470(5) 0.064(3) Uani 1 d . .
H22A H 1.3706(7) -0.2456(4) 1.3837(5) 0.077 Uiso 1 calc R .
C223 C 1.3279(8) -0.1941(4) 1.2910(6) 0.076(3) Uani 1 d . .
H22B H 1.2618(8) -0.1875(4) 1.2909(6) 0.091 Uiso 1 calc R .
C224 C 1.3590(9) -0.1704(4) 1.2375(5) 0.073(4) Uani 1 d . .
H22C H 1.3148(9) -0.1472(4) 1.1998(5) 0.088 Uiso 1 calc R .
C225 C 1.4541(10) -0.1802(4) 1.2379(5) 0.079(4) Uani 1 d . .
H22D H 1.4754(10) -0.1636(4) 1.2000(5) 0.095 Uiso 1 calc R .
C226 C 1.5214(7) -0.2142(3) 1.2933(4) 0.054(3) Uani 1 d . .
H22E H 1.5871(7) -0.2209(3) 1.2926(4) 0.065 Uiso 1 calc R .
C231 C 1.6922(6) -0.2833(3) 1.4050(4) 0.037(2) Uani 1 d . .
C232 C 1.7646(7) -0.2407(3) 1.4220(5) 0.061(3) Uani 1 d . .
H23A H 1.7571(7) -0.2083(3) 1.4491(5) 0.074 Uiso 1 calc R .
C233 C 1.8476(7) -0.2462(4) 1.3990(6) 0.073(3) Uani 1 d . .
H23B H 1.8953(7) -0.2166(4) 1.4090(6) 0.087 Uiso 1 calc R .
C234 C 1.8623(7) -0.2939(4) 1.3619(5) 0.061(3) Uani 1 d . .
H23C H 1.9192(7) -0.2972(4) 1.3463(5) 0.073 Uiso 1 calc R .
C235 C 1.7920(8) -0.3362(4) 1.3483(5) 0.059(3) Uani 1 d . .
H23D H 1.8021(8) -0.3697(4) 1.3245(5) 0.071 Uiso 1 calc R .
C236 C 1.7075(7) -0.3312(3) 1.3684(4) 0.044(2) Uani 1 d . .
H23E H 1.6595(7) -0.3606(3) 1.3571(4) 0.053 Uiso 1 calc R .
P3 P 1.5053(21) -0.5019(11) 1.8083(15) 0.031(3) Uani 0.521(5) d PU 1
C311 C 1.5182(18) -0.5727(9) 1.8524(11) 0.029(4) Uani 0.521(5) d PU 1
C312 C 1.5083(15) -0.6205(8) 1.8078(13) 0.030(5) Uani 0.521(5) d PU 1
H31A H 1.4968(15) -0.6171(8) 1.7554(13) 0.036 Uiso 0.521(5) calc PR 1
C313 C 1.5155(19) -0.6735(9) 1.8414(16) 0.034(5) Uani 0.521(5) d PU 1
H31B H 1.4977(19) -0.7058(9) 1.8102(16) 0.041 Uiso 0.521(5) calc PR 1
C314 C 1.5466(13) -0.6800(7) 1.9159(9) 0.040(4) Uani 0.521(5) d PU 1
H31C H 1.5566(13) -0.7167(7) 1.9369(9) 0.048 Uiso 0.521(5) calc PR 1
C315 C 1.5649(11) -0.6321(6) 1.9643(8) 0.040(4) Uani 0.521(5) d PU 1
H31D H 1.5855(11) -0.6365(6) 2.0174(8) 0.048 Uiso 0.521(5) calc PR 1
C316 C 1.5516(11) -0.5779(6) 1.9311(7) 0.038(4) Uani 0.521(5) d PU 1
H31E H 1.5652(11) -0.5453(6) 1.9619(7) 0.045 Uiso 0.521(5) calc PR 1
C321 C 1.6175(35) -0.4668(19) 1.8800(19) 0.028(5) Uani 0.521(5) d PU 1
C322 C 1.6071(12) -0.4235(5) 1.9259(7) 0.040(4) Uani 0.521(5) d PU 1
H32A H 1.5427(12) -0.4091(5) 1.9213(7) 0.048 Uiso 0.521(5) calc PR 1
C323 C 1.6955(14) -0.4013(6) 1.9802(9) 0.058(5) Uani 0.521(5) d PU 1
H32B H 1.6916(14) -0.3694(6) 2.0093(9) 0.070 Uiso 0.521(5) calc PR 1
C324 C 1.7862(36) -0.4263(18) 1.9904(18) 0.043(6) Uani 0.521(5) d PU 1
H32C H 1.8422(36) -0.4160(18) 2.0330(18) 0.052 Uiso 0.521(5) calc PR 1
C325 C 1.7993(13) -0.4653(7) 1.9419(9) 0.053(4) Uani 0.521(5) d PU 1
H32D H 1.8644(13) -0.4772(7) 1.9447(9) 0.064 Uiso 0.521(5) calc PR 1
C326 C 1.7142(12) -0.4870(6) 1.8881(8) 0.040(4) Uani 0.521(5) d PU 1
H32E H 1.7212(12) -0.5161(6) 1.8559(8) 0.048 Uiso 0.521(5) calc PR 1
C331 C 1.4013(22) -0.4690(10) 1.8255(16) 0.035(4) Uani 0.521(5) d PU 1
C332 C 1.3458(11) -0.4935(7) 1.8633(8) 0.041(4) Uani 0.521(5) d PU 1
H33A H 1.3641(11) -0.5295(7) 1.8854(8) 0.049 Uiso 0.521(5) calc PR 1
C333 C 1.2619(12) -0.4659(7) 1.8699(9) 0.049(4) Uani 0.521(5) d PU 1
H33B H 1.2249(12) -0.4828(7) 1.8979(9) 0.059 Uiso 0.521(5) calc PR 1
C334 C 1.2328(14) -0.4151(8) 1.8364(11) 0.051(4) Uani 0.521(5) d PU 1
H33C H 1.1772(14) -0.3963(8) 1.8429(11) 0.062 Uiso 0.521(5) calc PR 1
C335 C 1.2824(25) -0.3904(14) 1.7934(16) 0.053(6) Uani 0.521(5) d PU 1
H33D H 1.2617(25) -0.3552(14) 1.7693(16) 0.063 Uiso 0.521(5) calc PR 1
C336 C 1.3654(17) -0.4196(10) 1.7867(10) 0.041(4) Uani 0.521(5) d PU 1
H33E H 1.3981(17) -0.4049(10) 1.7543(10) 0.049 Uiso 0.521(5) calc PR 1
P3' P 1.5101(22) -0.4950(12) 1.7989(17) 0.028(3) Uani 0.479(5) d PU 2
C31A C 1.4893(22) -0.5639(10) 1.8317(11) 0.035(5) Uani 0.479(5) d PU 2
C31B C 1.5435(19) -0.6066(9) 1.8179(14) 0.038(5) Uani 0.479(5) d PU 2
H31F H 1.5841(19) -0.5987(9) 1.7881(14) 0.045 Uiso 0.479(5) calc PR 2
C31C C 1.5442(22) -0.6614(11) 1.8443(19) 0.043(6) Uani 0.479(5) d PU 2
H31G H 1.5834(22) -0.6902(11) 1.8332(19) 0.051 Uiso 0.479(5) calc PR 2
C31D C 1.4804(16) -0.6718(8) 1.8905(13) 0.054(5) Uani 0.479(5) d PU 2
H31H H 1.4775(16) -0.7080(8) 1.9108(13) 0.065 Uiso 0.479(5) calc PR 2
C31E C 1.4256(15) -0.6281(8) 1.9034(11) 0.060(5) Uani 0.479(5) d PU 2
H31I H 1.3853(15) -0.6349(8) 1.9337(11) 0.073 Uiso 0.479(5) calc PR 2
C31F C 1.4252(13) -0.5755(7) 1.8754(8) 0.045(4) Uani 0.479(5) d PU 2
H31J H 1.3838(13) -0.5470(7) 1.8843(8) 0.054 Uiso 0.479(5) calc PR 2
C32A C 1.6209(40) -0.4719(22) 1.8685(25) 0.031(6) Uani 0.479(5) d PU 2
C32B C 1.6663(11) -0.4206(6) 1.8587(8) 0.032(3) Uani 0.479(5) d PU 2
H32F H 1.6376(11) -0.4007(6) 1.8128(8) 0.039 Uiso 0.479(5) calc PR 2
C32C C 1.7504(12) -0.3982(7) 1.9127(8) 0.041(4) Uani 0.479(5) d PU 2
H32G H 1.7747(12) -0.3629(7) 1.9032(8) 0.049 Uiso 0.479(5) calc PR 2
C32D C 1.7972(37) -0.4234(20) 1.9756(23) 0.045(8) Uani 0.479(5) d PU 2
H32H H 1.8571(37) -0.4083(20) 2.0104(23) 0.054 Uiso 0.479(5) calc PR 2
C32E C 1.7521(13) -0.4784(7) 1.9916(9) 0.045(4) Uani 0.479(5) d PU 2
H32I H 1.7805(13) -0.4971(7) 2.0385(9) 0.055 Uiso 0.479(5) calc PR 2
C32F C 1.6682(14) -0.5006(7) 1.9356(9) 0.047(4) Uani 0.479(5) d PU 2
H32J H 1.6428(14) -0.5361(7) 1.9434(9) 0.057 Uiso 0.479(5) calc PR 2
C33A C 1.4106(24) -0.4515(11) 1.8138(19) 0.035(5) Uani 0.479(5) d PU 2
C33B C 1.4206(14) -0.4346(7) 1.8906(8) 0.044(4) Uani 0.479(5) d PU 2
H33F H 1.4778(14) -0.4457(7) 1.9318(8) 0.053 Uiso 0.479(5) calc PR 2
C33C C 1.3441(14) -0.4013(7) 1.9035(10) 0.054(5) Uani 0.479(5) d PU 2
H33G H 1.3509(14) -0.3912(7) 1.9536(10) 0.065 Uiso 0.479(5) calc PR 2
C33D C 1.2618(17) -0.3838(8) 1.8460(12) 0.048(5) Uani 0.479(5) d PU 2
H33H H 1.2106(17) -0.3622(8) 1.8552(12) 0.057 Uiso 0.479(5) calc PR 2
C33E C 1.2558(27) -0.3985(16) 1.7746(20) 0.052(7) Uani 0.479(5) d PU 2
H33I H 1.1988(27) -0.3868(16) 1.7337(20) 0.063 Uiso 0.479(5) calc PR 2
C33F C 1.3316(17) -0.4308(10) 1.7587(12) 0.043(5) Uani 0.479(5) d PU 2
H33J H 1.3256(17) -0.4376(10) 1.7078(12) 0.052 Uiso 0.479(5) calc PR 2
O1S O 1.9926(6) -0.4433(3) 2.1492(5) 0.112(3) Uani 1 d . .
C11S C 2.0242(11) -0.5366(6) 2.1378(8) 0.179(8) Uani 1 d . .
H11F H 2.0214(11) -0.5255(6) 2.0871(8) 0.268 Uiso 1 calc R .
H11G H 1.9712(11) -0.5640(6) 2.1341(8) 0.268 Uiso 1 calc R .
H11H H 2.0897(11) -0.5534(6) 2.1647(8) 0.268 Uiso 1 calc R .
C12S C 2.0095(9) -0.4861(4) 2.1794(7) 0.096(5) Uani 1 d . .
C13S C 2.0106(13) -0.4922(7) 2.2547(7) 0.207(10) Uani 1 d . .
H13F H 2.0000(13) -0.4555(7) 2.2742(7) 0.310 Uiso 1 calc R .
H13G H 2.0756(13) -0.5074(7) 2.2862(7) 0.310 Uiso 1 calc R .
H13H H 1.9571(13) -0.5180(7) 2.2555(7) 0.310 Uiso 1 calc R .

loop_
_atom_type_symbol
_atom_type_description
_atom_type_scat_dispersion_real
_atom_type_scat_dispersion_imag
_atom_type_scat_source
C C 0.0033 0.0016 'International Tables Vol C Tables 4.2.6.8 and 6.1.1.4'
H H 0.0000 0.0000 'International Tables Vol C Tables 4.2.6.8 and 6.1.1.4'
O O 0.0106 0.0060 'International Tables Vol C Tables 4.2.6.8 and 6.1.1.4'
P P 0.1023 0.0942 'International Tables Vol C Tables 4.2.6.8 and 6.1.1.4'
Pd Pd -0.9988 1.0072 'International Tables Vol C Tables 4.2.6.8 and 6.1.1.4'

loop_
_geom_angle_atom_site_label_1
_geom_angle_atom_site_label_2
_geom_angle_atom_site_label_3
_geom_angle
_geom_angle_site_symmetry_1
_geom_angle_site_symmetry_3
_geom_angle_publ_flag
C4 Pd1 C2 112.1(3) 3_848 . ?
C4 Pd1 C3 106.5(3) 3_848 . ?
C2 Pd1 C3 112.3(3) . . ?
C4 Pd1 Pd4 47.7(2) 3_848 3_848 ?
C2 Pd1 Pd4 118.8(2) . 3_848 ?
C3 Pd1 Pd4 128.4(2) . 3_848 ?
C4 Pd1 Pd2 144.6(2) 3_848 . ?
C2 Pd1 Pd2 102.7(2) . . ?
C3 Pd1 Pd2 51.4(2) . . ?
Pd4 Pd1 Pd2 119.36(3) 3_848 . ?
C4 Pd1 Pd3 149.0(2) 3_848 . ?
C2 Pd1 Pd3 52.6(2) . . ?
C3 Pd1 Pd3 104.5(2) . . ?
Pd4 Pd1 Pd3 111.47(2) 3_848 . ?
Pd2 Pd1 Pd3 61.68(2) . . ?
C4 Pd1 Pd6 84.2(2) 3_848 . ?
C2 Pd1 Pd6 157.8(2) . . ?
C3 Pd1 Pd6 46.5(2) . . ?
Pd4 Pd1 Pd6 83.19(2) 3_848 . ?
Pd2 Pd1 Pd6 60.44(2) . . ?
Pd3 Pd1 Pd6 119.52(2) . . ?
C4 Pd1 Pd5 88.0(2) 3_848 . ?
C2 Pd1 Pd5 46.3(2) . . ?
C3 Pd1 Pd5 158.4(2) . . ?
Pd4 Pd1 Pd5 73.22(2) 3_848 . ?
Pd2 Pd1 Pd5 122.49(3) . . ?
Pd3 Pd1 Pd5 61.86(2) . . ?
Pd6 Pd1 Pd5 153.90(3) . . ?
C4 Pd1 Pd3 96.7(2) 3_848 3_848 ?
C2 Pd1 Pd3 133.6(2) . 3_848 ?
C3 Pd1 Pd3 92.0(2) . 3_848 ?
Pd4 Pd1 Pd3 57.58(2) 3_848 3_848 ?
Pd2 Pd1 Pd3 61.78(2) . 3_848 ?
Pd3 Pd1 Pd3 84.05(2) . 3_848 ?
Pd6 Pd1 Pd3 54.19(2) . 3_848 ?
Pd5 Pd1 Pd3 102.39(2) . 3_848 ?
C4 Pd1 Pd2 98.4(2) 3_848 3_848 ?
C2 Pd1 Pd2 87.8(2) . 3_848 ?
C3 Pd1 Pd2 138.1(2) . 3_848 ?
Pd4 Pd1 Pd2 53.45(2) 3_848 3_848 ?
Pd2 Pd1 Pd2 89.35(2) . 3_848 ?
Pd3 Pd1 Pd2 58.17(2) . 3_848 ?
Pd6 Pd1 Pd2 105.25(2) . 3_848 ?
Pd5 Pd1 Pd2 51.37(2) . 3_848 ?
Pd3 Pd1 Pd2 51.32(2) 3_848 3_848 ?
C5 Pd2 C1 110.9(3) 3_848 . ?
C5 Pd2 C3 108.9(3) 3_848 . ?
C1 Pd2 C3 108.4(3) . . ?
C5 Pd2 Pd5 46.7(2) 3_848 3_848 ?
C1 Pd2 Pd5 119.2(2) . 3_848 ?
C3 Pd2 Pd5 131.6(2) . 3_848 ?
C5 Pd2 Pd1 151.2(2) 3_848 . ?
C1 Pd2 Pd1 96.9(2) . . ?
C3 Pd2 Pd1 52.8(2) . . ?
Pd5 Pd2 Pd1 124.70(3) 3_848 . ?
C5 Pd2 Pd6 90.3(2) 3_848 . ?
C1 Pd2 Pd6 153.1(2) . . ?
C3 Pd2 Pd6 46.9(2) . . ?
Pd5 Pd2 Pd6 87.24(2) 3_848 . ?
Pd1 Pd2 Pd6 60.98(2) . . ?
C5 Pd2 Pd4 86.5(2) 3_848 . ?
C1 Pd2 Pd4 46.7(2) . . ?
C3 Pd2 Pd4 155.0(2) . . ?
Pd5 Pd2 Pd4 73.32(2) 3_848 . ?
Pd1 Pd2 Pd4 119.25(2) . . ?
Pd6 Pd2 Pd4 156.01(3) . . ?
C5 Pd2 Pd3 146.7(2) 3_848 . ?
C1 Pd2 Pd3 50.0(2) . . ?
C3 Pd2 Pd3 103.6(2) . . ?
Pd5 Pd2 Pd3 113.19(2) 3_848 . ?
Pd1 Pd2 Pd3 59.38(2) . . ?
Pd6 Pd2 Pd3 117.84(2) . . ?
Pd4 Pd2 Pd3 60.50(2) . . ?
C5 Pd2 Pd3 99.1(2) 3_848 3_848 ?
C1 Pd2 Pd3 132.1(2) . 3_848 ?
C3 Pd2 Pd3 95.3(2) . 3_848 ?
Pd5 Pd2 Pd3 59.50(2) 3_848 3_848 ?
Pd1 Pd2 Pd3 65.21(2) . 3_848 ?
Pd6 Pd2 Pd3 55.40(2) . 3_848 ?
Pd4 Pd2 Pd3 101.66(2) . 3_848 ?
Pd3 Pd2 Pd3 84.72(2) . 3_848 ?
C5 Pd2 Pd1 97.3(2) 3_848 3_848 ?
C1 Pd2 Pd1 88.1(2) . 3_848 ?
C3 Pd2 Pd1 140.5(2) . 3_848 ?
Pd5 Pd2 Pd1 53.86(2) 3_848 3_848 ?
Pd1 Pd2 Pd1 90.65(2) . 3_848 ?
Pd6 Pd2 Pd1 106.00(2) . 3_848 ?
Pd4 Pd2 Pd1 51.10(2) . 3_848 ?
Pd3 Pd2 Pd1 59.71(2) . 3_848 ?
Pd3 Pd2 Pd1 50.69(2) 3_848 3_848 ?
C6 Pd3 C1 104.7(3) 3_848 . ?
C6 Pd3 C2 107.5(3) 3_848 . ?
C1 Pd3 C2 103.5(3) . . ?
C6 Pd3 Pd6 47.9(2) 3_848 3_848 ?
C1 Pd3 Pd6 125.5(2) . 3_848 ?
C2 Pd3 Pd6 127.8(2) . 3_848 ?
C6 Pd3 Pd1 153.0(2) 3_848 . ?
C1 Pd3 Pd1 96.3(2) . . ?
C2 Pd3 Pd1 50.0(2) . . ?
Pd6 Pd3 Pd1 128.99(3) 3_848 . ?
C6 Pd3 Pd2 147.9(2) 3_848 . ?
C1 Pd3 Pd2 49.7(2) . . ?
C2 Pd3 Pd2 98.3(2) . . ?
Pd6 Pd3 Pd2 125.71(3) 3_848 . ?
Pd1 Pd3 Pd2 58.94(2) . . ?
C6 Pd3 Pd4 89.3(2) 3_848 . ?
C1 Pd3 Pd4 46.2(2) . . ?
C2 Pd3 Pd4 149.1(2) . . ?
Pd6 Pd3 Pd4 82.76(2) 3_848 . ?
Pd1 Pd3 Pd4 117.69(2) . . ?
Pd2 Pd3 Pd4 59.37(2) . . ?
C6 Pd3 Pd5 93.7(2) 3_848 . ?
C1 Pd3 Pd5 148.2(2) . . ?
C2 Pd3 Pd5 45.3(2) . . ?
Pd6 Pd3 Pd5 86.11(2) 3_848 . ?
Pd1 Pd3 Pd5 60.19(2) . . ?
Pd2 Pd3 Pd5 118.16(3) . . ?
Pd4 Pd3 Pd5 162.04(3) . . ?
C6 Pd3 Pd2 100.6(2) 3_848 3_848 ?
C1 Pd3 Pd2 141.8(2) . 3_848 ?
C2 Pd3 Pd2 95.4(2) . 3_848 ?
Pd6 Pd3 Pd2 57.99(2) 3_848 3_848 ?
Pd1 Pd3 Pd2 71.14(2) . 3_848 ?
Pd2 Pd3 Pd2 95.28(2) . 3_848 ?
Pd4 Pd3 Pd2 106.95(2) . 3_848 ?
Pd5 Pd3 Pd2 55.09(2) . 3_848 ?
C6 Pd3 Pd1 99.1(2) 3_848 3_848 ?
C1 Pd3 Pd1 94.6(2) . 3_848 ?
C2 Pd3 Pd1 142.4(2) . 3_848 ?
Pd6 Pd3 Pd1 57.12(2) 3_848 3_848 ?
Pd1 Pd3 Pd1 95.95(2) . 3_848 ?
Pd2 Pd3 Pd1 68.97(2) . 3_848 ?
Pd4 Pd3 Pd1 53.95(2) . 3_848 ?
Pd5 Pd3 Pd1 108.10(2) . 3_848 ?
Pd2 Pd3 Pd1 53.01(2) 3_848 3_848 ?
C4 Pd4 C1 158.4(3) . . ?
C4 Pd4 P1 100.6(2) . . ?
C1 Pd4 P1 98.9(2) . . ?
C4 Pd4 Pd1 50.2(2) . 3_848 ?
C1 Pd4 Pd1 111.4(2) . 3_848 ?
P1 Pd4 Pd1 149.56(5) . 3_848 ?
C4 Pd4 Pd2 121.6(2) . . ?
C1 Pd4 Pd2 50.6(2) . . ?
P1 Pd4 Pd2 125.32(5) . . ?
Pd1 Pd4 Pd2 75.46(2) 3_848 . ?
C4 Pd4 Pd3 108.2(2) . . ?
C1 Pd4 Pd3 50.3(2) . . ?
P1 Pd4 Pd3 139.21(6) . . ?
Pd1 Pd4 Pd3 68.47(2) 3_848 . ?
Pd2 Pd4 Pd3 60.13(2) . . ?
C4 Pd4 Pd5 76.9(2) . 3_848 ?
C1 Pd4 Pd5 102.3(2) . 3_848 ?
P1 Pd4 Pd5 116.66(5) . 3_848 ?
Pd1 Pd4 Pd5 54.94(2) 3_848 3_848 ?
Pd2 Pd4 Pd5 52.39(2) . 3_848 ?
Pd3 Pd4 Pd5 97.88(2) . 3_848 ?
C5 Pd5 C2 158.7(3) . . ?
C5 Pd5 P2 101.3(2) . . ?
C2 Pd5 P2 97.5(2) . . ?
C5 Pd5 Pd2 50.8(2) . 3_848 ?
C2 Pd5 Pd2 109.9(2) . 3_848 ?
P2 Pd5 Pd2 152.10(5) . 3_848 ?
C5 Pd5 Pd1 120.7(2) . . ?
C2 Pd5 Pd1 49.6(2) . . ?
P2 Pd5 Pd1 130.16(5) . . ?
Pd2 Pd5 Pd1 74.76(2) 3_848 . ?
C5 Pd5 Pd3 107.8(2) . . ?
C2 Pd5 Pd3 51.0(2) . . ?
P2 Pd5 Pd3 134.92(6) . . ?
Pd2 Pd5 Pd3 65.41(2) 3_848 . ?
Pd1 Pd5 Pd3 57.94(2) . . ?
C5 Pd5 Pd4 75.8(2) . 3_848 ?
C2 Pd5 Pd4 100.9(2) . 3_848 ?
P2 Pd5 Pd4 126.69(6) . 3_848 ?
Pd2 Pd5 Pd4 54.29(2) 3_848 3_848 ?
Pd1 Pd5 Pd4 51.83(2) . 3_848 ?
Pd3 Pd5 Pd4 93.92(2) . 3_848 ?
C6 Pd6 C3 159.1(3) . . ?
C6 Pd6 P3' 99.6(8) . . ?
C3 Pd6 P3' 101.4(8) . . ?
C6 Pd6 P3 96.7(7) . . ?
C3 Pd6 P3 104.2(7) . . ?
C6 Pd6 Pd3 50.0(2) . 3_848 ?
C3 Pd6 Pd3 109.1(2) . 3_848 ?
P3' Pd6 Pd3 149.5(8) . 3_848 ?
P3 Pd6 Pd3 146.6(7) . 3_848 ?
C6 Pd6 Pd2 110.4(2) . . ?
C3 Pd6 Pd2 51.5(2) . . ?
P3' Pd6 Pd2 138.9(8) . . ?
P3 Pd6 Pd2 138.4(7) . . ?
Pd3 Pd6 Pd2 66.61(2) 3_848 . ?
C6 Pd6 Pd1 111.4(2) . . ?
C3 Pd6 Pd1 52.3(2) . . ?
P3' Pd6 Pd1 134.1(7) . . ?
P3 Pd6 Pd1 138.6(6) . . ?
Pd3 Pd6 Pd1 68.69(2) 3_848 . ?
Pd2 Pd6 Pd1 58.58(2) . . ?
O1 C1 Pd4 142.8(6) . . ?
O1 C1 Pd2 124.8(6) . . ?
Pd4 C1 Pd2 82.6(3) . . ?
O1 C1 Pd3 122.2(5) . . ?
Pd4 C1 Pd3 83.6(3) . . ?
Pd2 C1 Pd3 80.3(3) . . ?
O2 C2 Pd5 142.8(6) . . ?
O2 C2 Pd1 123.2(6) . . ?
Pd5 C2 Pd1 84.0(3) . . ?
O2 C2 Pd3 123.8(5) . . ?
Pd5 C2 Pd3 83.7(3) . . ?
Pd1 C2 Pd3 77.5(2) . . ?
O3 C3 Pd6 146.1(6) . . ?
O3 C3 Pd2 124.5(6) . . ?
Pd6 C3 Pd2 81.6(3) . . ?
O3 C3 Pd1 123.1(6) . . ?
Pd6 C3 Pd1 81.1(3) . . ?
Pd2 C3 Pd1 75.8(2) . . ?
O4 C4 Pd4 150.8(7) . . ?
O4 C4 Pd1 127.0(6) . 3_848 ?
Pd4 C4 Pd1 82.1(3) . 3_848 ?
O5 C5 Pd5 151.3(6) . . ?
O5 C5 Pd2 126.0(6) . 3_848 ?
Pd5 C5 Pd2 82.5(3) . 3_848 ?
O6 C6 Pd6 148.1(6) . . ?
O6 C6 Pd3 129.7(6) . 3_848 ?
Pd6 C6 Pd3 82.1(3) . 3_848 ?
C121 P1 C111 106.7(4) . . ?
C121 P1 C131 100.9(3) . . ?
C111 P1 C131 101.3(3) . . ?
C121 P1 Pd4 115.4(3) . . ?
C111 P1 Pd4 113.7(2) . . ?
C131 P1 Pd4 117.1(2) . . ?
C112 C111 C116 117.5(7) . . ?
C112 C111 P1 119.9(6) . . ?
C116 C111 P1 122.6(5) . . ?
C111 C112 C113 121.6(8) . . ?
C114 C113 C112 120.2(8) . . ?
C113 C114 C115 119.3(8) . . ?
C114 C115 C116 120.6(8) . . ?
C115 C116 C111 120.8(7) . . ?
C122 C121 C126 118.2(8) . . ?
C122 C121 P1 123.5(7) . . ?
C126 C121 P1 118.2(6) . . ?
C121 C122 C123 120.2(10) . . ?
C124 C123 C122 119.7(11) . . ?
C125 C124 C123 120.8(10) . . ?
C124 C125 C126 119.7(10) . . ?
C125 C126 C121 121.3(9) . . ?
C132 C131 C136 119.0(7) . . ?
C132 C131 P1 123.5(6) . . ?
C136 C131 P1 117.5(5) . . ?
C131 C132 C133 120.4(7) . . ?
C132 C133 C134 120.8(8) . . ?
C135 C134 C133 119.2(7) . . ?
C134 C135 C136 120.0(7) . . ?
C131 C136 C135 120.6(7) . . ?
C231 P2 C221 103.5(4) . . ?
C231 P2 C211 102.9(3) . . ?
C221 P2 C211 101.2(3) . . ?
C231 P2 Pd5 109.7(2) . . ?
C221 P2 Pd5 116.9(2) . . ?
C211 P2 Pd5 120.5(2) . . ?
C216 C211 C212 118.0(7) . . ?
C216 C211 P2 123.1(6) . . ?
C212 C211 P2 118.7(5) . . ?
C211 C212 C213 121.0(7) . . ?
C214 C213 C212 120.5(7) . . ?
C213 C214 C215 119.1(7) . . ?
C214 C215 C216 120.0(8) . . ?
C211 C216 C215 121.5(8) . . ?
C222 C221 C226 118.6(8) . . ?
C222 C221 P2 118.8(6) . . ?
C226 C221 P2 122.5(7) . . ?
C221 C222 C223 120.8(9) . . ?
C224 C223 C222 120.2(11) . . ?
C223 C224 C225 119.7(10) . . ?
C224 C225 C226 121.3(10) . . ?
C221 C226 C225 119.3(10) . . ?
C236 C231 C232 118.9(8) . . ?
C236 C231 P2 117.8(6) . . ?
C232 C231 P2 123.3(6) . . ?
C233 C232 C231 119.4(8) . . ?
C234 C233 C232 121.6(8) . . ?
C235 C234 C233 118.0(9) . . ?
C236 C235 C234 121.7(8) . . ?
C235 C236 C231 120.4(8) . . ?
C331 P3 C311 106.0(15) . . ?
C331 P3 C321 102.7(22) . . ?
C311 P3 C321 98.5(20) . . ?
C331 P3 Pd6 115.4(15) . . ?
C311 P3 Pd6 115.0(15) . . ?
C321 P3 Pd6 117.1(19) . . ?
C312 C311 C316 119.7(17) . . ?
C312 C311 P3 119.6(17) . . ?
C316 C311 P3 120.0(17) . . ?
C311 C312 C313 119.0(20) . . ?
C314 C313 C312 122.0(21) . . ?
C313 C314 C315 120.5(16) . . ?
C316 C315 C314 118.3(13) . . ?
C311 C316 C315 119.7(15) . . ?
C322 C321 C326 119.5(28) . . ?
C322 C321 P3 122.1(32) . . ?
C326 C321 P3 118.4(26) . . ?
C321 C322 C323 118.1(23) . . ?
C324 C323 C322 119.7(21) . . ?
C325 C324 C323 122.5(30) . . ?
C324 C325 C326 117.7(25) . . ?
C325 C326 C321 121.6(19) . . ?
C332 C331 C336 117.8(22) . . ?
C332 C331 P3 124.5(16) . . ?
C336 C331 P3 116.8(20) . . ?
C331 C332 C333 120.4(16) . . ?
C334 C333 C332 120.4(17) . . ?
C333 C334 C335 121.3(23) . . ?
C334 C335 C336 116.9(25) . . ?
C331 C336 C335 122.5(24) . . ?
C32A P3' C31A 103.7(26) . . ?
C32A P3' C33A 104.2(25) . . ?
C31A P3' C33A 103.5(16) . . ?
C32A P3' Pd6 121.3(22) . . ?
C31A P3' Pd6 108.9(17) . . ?
C33A P3' Pd6 113.4(17) . . ?
C31B C31A C31F 118.4(21) . . ?
C31B C31A P3' 116.4(24) . . ?
C31F C31A P3' 125.0(20) . . ?
C31A C31B C31C 124.7(27) . . ?
C31B C31C C31D 115.9(27) . . ?
C31E C31D C31C 118.4(19) . . ?
C31F C31E C31D 123.9(19) . . ?
C31E C31F C31A 118.6(18) . . ?
C32F C32A C32B 116.0(32) . . ?
C32F C32A P3' 123.9(41) . . ?
C32B C32A P3' 120.1(37) . . ?
C32C C32B C32A 123.3(23) . . ?
C32D C32C C32B 122.9(25) . . ?
C32C C32D C32E 117.3(34) . . ?
C32F C32E C32D 118.5(22) . . ?
C32A C32F C32E 121.7(26) . . ?
C33F C33A C33B 116.2(23) . . ?
C33F C33A P3' 124.7(25) . . ?
C33B C33A P3' 118.9(23) . . ?
C33C C33B C33A 119.8(18) . . ?
C33D C33C C33B 122.0(18) . . ?
C33C C33D C33E 117.1(24) . . ?
C33D C33E C33F 123.0(27) . . ?
C33A C33F C33E 121.6(24) . . ?
O1S C12S C13S 120.9(15) . . ?
O1S C12S C11S 119.6(14) . . ?
C13S C12S C11S 119.3(12) . . ?

loop_
_geom_bond_atom_site_label_1
_geom_bond_atom_site_label_2
_geom_bond_distance
_geom_bond_site_symmetry_2
_geom_bond_publ_flag
Pd1 C4 2.103(8) 3_848 ?
Pd1 C2 2.162(8) . ?
Pd1 C3 2.253(7) . ?
Pd1 Pd4 2.7106(8) 3_848 ?
Pd1 Pd2 2.7439(7) . ?
Pd1 Pd3 2.7565(8) . ?
Pd1 Pd6 2.8116(8) . ?
Pd1 Pd5 2.8221(8) . ?
Pd1 Pd3 3.1188(8) 3_848 ?
Pd1 Pd2 3.3716(8) 3_848 ?
Pd2 C5 2.134(7) 3_848 ?
Pd2 C1 2.180(8) . ?
Pd2 C3 2.213(8) . ?
Pd2 Pd5 2.7299(8) 3_848 ?
Pd2 Pd6 2.7968(8) . ?
Pd2 Pd4 2.7980(8) . ?
Pd2 Pd3 2.8199(7) . ?
Pd2 Pd3 3.0271(8) 3_848 ?
Pd2 Pd1 3.3715(8) 3_848 ?
Pd3 C6 2.099(8) 3_848 ?
Pd3 C1 2.191(7) . ?
Pd3 C2 2.242(7) . ?
Pd3 Pd6 2.7149(7) 3_848 ?
Pd3 Pd4 2.8303(7) . ?
Pd3 Pd5 2.8681(8) . ?
Pd3 Pd2 3.0271(8) 3_848 ?
Pd3 Pd1 3.1188(8) 3_848 ?
Pd4 C4 2.025(8) . ?
Pd4 C1 2.054(7) . ?
Pd4 P1 2.330(2) . ?
Pd4 Pd1 2.7106(8) 3_848 ?
Pd4 Pd5 3.3009(8) 3_848 ?
Pd5 C5 2.004(7) . ?
Pd5 C2 2.053(8) . ?
Pd5 P2 2.352(2) . ?
Pd5 Pd2 2.7300(8) 3_848 ?
Pd5 Pd4 3.3009(8) 3_848 ?
Pd6 C6 2.033(8) . ?
Pd6 C3 2.064(8) . ?
Pd6 P3' 2.23(3) . ?
Pd6 P3 2.42(3) . ?
Pd6 Pd3 2.7149(7) 3_848 ?
C1 O1 1.192(8) . ?
C2 O2 1.180(8) . ?
C3 O3 1.164(8) . ?
C4 O4 1.142(8) . ?
C4 Pd1 2.103(8) 3_848 ?
C5 O5 1.165(8) . ?
C5 Pd2 2.134(7) 3_848 ?
C6 O6 1.167(8) . ?
C6 Pd3 2.099(8) 3_848 ?
P1 C121 1.825(7) . ?
P1 C111 1.828(7) . ?
P1 C131 1.853(7) . ?
C111 C112 1.366(10) . ?
C111 C116 1.401(10) . ?
C112 C113 1.406(11) . ?
C113 C114 1.363(11) . ?
C114 C115 1.375(10) . ?
C115 C116 1.390(10) . ?
C121 C122 1.373(11) . ?
C121 C126 1.397(10) . ?
C122 C123 1.415(13) . ?
C123 C124 1.377(15) . ?
C124 C125 1.350(13) . ?
C125 C126 1.392(11) . ?
C131 C132 1.382(10) . ?
C131 C136 1.390(9) . ?
C132 C133 1.388(10) . ?
C133 C134 1.389(11) . ?
C134 C135 1.380(11) . ?
C135 C136 1.402(9) . ?
P2 C231 1.844(8) . ?
P2 C221 1.845(8) . ?
P2 C211 1.850(7) . ?
C211 C216 1.377(9) . ?
C211 C212 1.381(9) . ?
C212 C213 1.399(10) . ?
C213 C214 1.375(10) . ?
C214 C215 1.379(10) . ?
C215 C216 1.399(10) . ?
C221 C222 1.381(11) . ?
C221 C226 1.389(10) . ?
C222 C223 1.409(11) . ?
C223 C224 1.354(13) . ?
C224 C225 1.366(14) . ?
C225 C226 1.407(12) . ?
C231 C236 1.388(10) . ?
C231 C232 1.399(10) . ?
C232 C233 1.392(11) . ?
C233 C234 1.386(11) . ?
C234 C235 1.379(11) . ?
C235 C236 1.379(11) . ?
P3 C331 1.79(4) . ?
P3 C311 1.86(3) . ?
P3 C321 1.90(5) . ?
C311 C312 1.39(3) . ?
C311 C316 1.40(2) . ?
C312 C313 1.40(3) . ?
C313 C314 1.33(3) . ?
C314 C315 1.43(2) . ?
C315 C316 1.42(2) . ?
C321 C322 1.39(4) . ?
C321 C326 1.41(5) . ?
C322 C323 1.42(2) . ?
C323 C324 1.37(5) . ?
C324 C325 1.36(5) . ?
C325 C326 1.39(2) . ?
C331 C332 1.36(3) . ?
C331 C336 1.39(3) . ?
C332 C333 1.40(2) . ?
C333 C334 1.36(2) . ?
C334 C335 1.37(5) . ?
C335 C336 1.41(4) . ?
P3' C32A 1.76(6) . ?
P3' C31A 1.81(3) . ?
P3' C33A 1.85(4) . ?
C31A C31B 1.35(4) . ?
C31A C31F 1.44(3) . ?
C31B C31C 1.39(3) . ?
C31C C31D 1.47(4) . ?
C31D C31E 1.37(3) . ?
C31E C31F 1.36(2) . ?
C32A C32F 1.39(6) . ?
C32A C32B 1.42(6) . ?
C32B C32C 1.38(2) . ?
C32C C32D 1.29(4) . ?
C32D C32E 1.53(4) . ?
C32E C32F 1.40(2) . ?
C33A C33F 1.34(3) . ?
C33A C33B 1.47(4) . ?
C33B C33C 1.43(2) . ?
C33C C33D 1.36(3) . ?
C33D C33E 1.37(4) . ?
C33E C33F 1.43(4) . ?
O1S C12S 1.153(11) . ?
C11S C12S 1.49(2) . ?
C12S C13S 1.42(2) . ?
